data_2224599
loop_
_publ_author_name
'Zhu, Hai-Bin'

_publ_section_title <i>catena</i>-Poly[[diiodidocadmium(II)]-\m-4,4'-di-4-pyridyl-2,2'-disulfanediyldipyrimidine]
_journal_coeditor_code CV2663
_journal_issue 1
_journal_name_full 'Acta Crystallographica Section E'
_journal_page_first m1
_journal_paper_doi 10.1107/S1600536809051162
_journal_volume 66
_journal_year 2010
_chemical_formula_iupac '[Cd I2 (C18 H12 N6 S2)]'
_chemical_formula_moiety 'C18 H12 Cd I2 N6 S2'
_chemical_formula_sum 'C18 H12 Cd I2 N6 S2'
_chemical_formula_weight 742.69
_chemical_name_systematic
;
<i>catena</i>-Poly[[diiodidocadmium(II)]-\m-4,4'-di-4-pyridyl-2,2'-
disulfanediyldipyrimidine]
;
_space_group_IT_number 2
_symmetry_cell_setting triclinic
_symmetry_space_group_name_Hall '-P 1'
_symmetry_space_group_name_H-M 'P -1'
_atom_sites_solution_hydrogens geom
_atom_sites_solution_primary direct
_atom_sites_solution_secondary difmap
_audit_creation_method SHELXL-97
_cell_angle_alpha 93.1330(10)
_cell_angle_beta 109.8860(10)
_cell_angle_gamma 97.7260(10)
_cell_formula_units_Z 2
_cell_length_a 10.0145(7)
_cell_length_b 10.7294(8)
_cell_length_c 11.7217(9)
_cell_measurement_reflns_used 4037
_cell_measurement_temperature 298(2)
_cell_measurement_theta_max 25.50
_cell_measurement_theta_min 2.26
_cell_volume 1166.81(15)
_computing_cell_refinement 'SAINT-Plus (Bruker, 2007)'
_computing_data_collection 'APEX2 (Bruker, 2007)'
_computing_data_reduction 'SAINT-Plus (Bruker, 2007)'
_computing_molecular_graphics 'SHELXTL (Sheldrick, 2008)'
_computing_publication_material 'SHELXTL (Sheldrick, 2008)'
_computing_structure_refinement 'SHELXL97 (Sheldrick, 2008)'
_computing_structure_solution 'SHELXS97 (Sheldrick, 2008)'
_diffrn_ambient_temperature 298(2)
_diffrn_measured_fraction_theta_full 0.984
_diffrn_measured_fraction_theta_max 0.984
_diffrn_measurement_device_type 'Bruker APEXII CCD area-detector'
_diffrn_measurement_method '\f and \w scans'
_diffrn_radiation_monochromator graphite
_diffrn_radiation_source 'fine-focus sealed tube'
_diffrn_radiation_type MoK\a
_diffrn_radiation_wavelength 0.71073
_diffrn_reflns_av_R_equivalents 0.0152
_diffrn_reflns_av_sigmaI/netI 0.0338
_diffrn_reflns_limit_h_max 11
_diffrn_reflns_limit_h_min -7
_diffrn_reflns_limit_k_max 12
_diffrn_reflns_limit_k_min -12
_diffrn_reflns_limit_l_max 13
_diffrn_reflns_limit_l_min -13
_diffrn_reflns_number 5935
_diffrn_reflns_theta_full 25.00
_diffrn_reflns_theta_max 25.00
_diffrn_reflns_theta_min 1.86
_exptl_absorpt_coefficient_mu 3.777
_exptl_absorpt_correction_T_max 28.9
_exptl_absorpt_correction_T_min 1.9
_exptl_absorpt_correction_type multi-scan
_exptl_absorpt_process_details '(SADABS; Bruker, 2001)'
_exptl_crystal_colour colourless
_exptl_crystal_density_diffrn 2.114
_exptl_crystal_density_method 'not measured'
_exptl_crystal_description block
_exptl_crystal_F_000 696
_exptl_crystal_size_max 0.20
_exptl_crystal_size_mid 0.15
_exptl_crystal_size_min 0.12
_refine_diff_density_max 0.350
_refine_diff_density_min -0.351
_refine_ls_extinction_method none
_refine_ls_goodness_of_fit_ref 0.988
_refine_ls_hydrogen_treatment constr
_refine_ls_matrix_type full
_refine_ls_number_parameters 262
_refine_ls_number_reflns 4037
_refine_ls_number_restraints 0
_refine_ls_restrained_S_all 0.988
_refine_ls_R_factor_all 0.0433
_refine_ls_R_factor_gt 0.0273
_refine_ls_shift/su_max 0.001
_refine_ls_shift/su_mean 0.000
_refine_ls_structure_factor_coef Fsqd
_refine_ls_weighting_details 'calc w=1/[\s^2^(Fo^2^)+(0.0238P)^2^] where P=(Fo^2^+2Fc^2^)/3'
_refine_ls_weighting_scheme calc
_refine_ls_wR_factor_gt 0.0528
_refine_ls_wR_factor_ref 0.0572
_reflns_number_gt 3073
_reflns_number_total 4037
_reflns_threshold_expression I>2sigma(I)
_cod_data_source_file cv2663.cif
_cod_data_source_block I
_cod_depositor_comments
;
The following automatic conversions were performed:
'_symmetry_cell_setting' value 'Triclinic' changed to 'triclinic'
according to '/home/saulius/struct/CIF-dictionaries/cif_core.dic'
dictionary named 'cif_core.dic' version 2.4.1 from 2010-06-29.

Automatic conversion script
Id: cif_fix_enum 1527 2010-12-29 10:47:43Z saulius 

The following automatic conversions were performed:

'_symmetry_cell_setting' value 'Triclinic' changed to 'triclinic'
according to /home/saulius/struct/CIF-dictionaries/cif_core.dic
dictionary named 'cif_core.dic' version 2.4.1 from 2010-06-29.

Automatic conversion script
Id: cif_fix_values 1715 2011-07-08 13:25:40Z adriana 
;
_cod_database_code 2224599
_cod_database_fobs_code 2224599

loop_
_symmetry_equiv_pos_as_xyz
'x, y, z'
'-x, -y, -z'

loop_
_atom_site_type_symbol
_atom_site_label
_atom_site_fract_x
_atom_site_fract_y
_atom_site_fract_z
_atom_site_U_iso_or_equiv
_atom_site_adp_type
_atom_site_calc_flag
_atom_site_refinement_flags
_atom_site_occupancy
_atom_site_disorder_assembly
_atom_site_disorder_group
I I2 1.04050(3) 0.30244(3) -0.04759(3) 0.06234(11) Uani d . 1 . .
I I1 0.58853(3) 0.01728(3) -0.20478(3) 0.07768(13) Uani d . 1 . .
Cd Cd1 0.80005(3) 0.17348(3) -0.02843(3) 0.05367(11) Uani d . 1 . .
S S1 0.66738(13) 0.72678(11) 0.58132(11) 0.0647(3) Uani d . 1 . .
S S2 0.83801(13) 0.63432(12) 0.62502(11) 0.0666(3) Uani d . 1 . .
N N1 0.6891(4) 0.3069(3) 0.0542(3) 0.0487(9) Uani d . 1 . .
N N2 0.6043(3) 0.5841(3) 0.3679(3) 0.0466(8) Uani d . 1 . .
N N3 0.4190(4) 0.6770(3) 0.4080(4) 0.0593(10) Uani d . 1 . .
C C6 0.5105(4) 0.5314(3) 0.2591(4) 0.0426(10) Uani d . 1 . .
C C4 0.7136(4) 0.4798(4) 0.2009(4) 0.0526(11) Uani d . 1 . .
H H4A 0.7736 0.5465 0.2565 0.063 Uiso calc R 1 . .
C C9 0.5529(4) 0.6526(4) 0.4357(4) 0.0508(11) Uani d . 1 . .
C C8 0.3282(5) 0.6238(4) 0.2986(5) 0.0618(13) Uani d . 1 . .
H H8A 0.2334 0.6379 0.2739 0.074 Uiso calc R 1 . .
C C3 0.7684(4) 0.4046(4) 0.1332(4) 0.0523(11) Uani d . 1 . .
H H3B 0.8655 0.4238 0.1437 0.063 Uiso calc R 1 . .
C C5 0.5695(4) 0.4544(3) 0.1849(4) 0.0423(10) Uani d . 1 . .
C C2 0.5492(5) 0.2843(4) 0.0378(4) 0.0632(13) Uani d . 1 . .
H H2B 0.4911 0.2178 -0.0191 0.076 Uiso calc R 1 . .
C C1 0.4868(5) 0.3542(4) 0.1005(4) 0.0606(13) Uani d . 1 . .
H H1A 0.3889 0.3343 0.0864 0.073 Uiso calc R 1 . .
C C7 0.3683(4) 0.5492(4) 0.2207(4) 0.0530(11) Uani d . 1 . .
H H7A 0.3026 0.5122 0.1454 0.064 Uiso calc R 1 . .
N N5 0.9147(3) 0.7871(3) 0.4735(3) 0.0474(8) Uani d . 1 . .
C C13 1.0157(4) 0.8354(4) 0.4271(4) 0.0493(11) Uani d . 1 . .
C C14 0.9704(4) 0.9207(4) 0.3321(4) 0.0459(10) Uani d . 1 . .
C C10 0.9551(5) 0.7070(4) 0.5546(4) 0.0571(12) Uani d . 1 . .
N N4 1.0789(5) 0.6629(4) 0.5948(4) 0.0815(13) Uani d . 1 . .
C C18 1.0671(4) 0.9895(4) 0.2893(4) 0.0548(12) Uani d . 1 . .
H H18A 1.1651 0.9878 0.3252 0.066 Uiso calc R 1 . .
C C15 0.8267(5) 0.9313(4) 0.2767(5) 0.0637(13) Uani d . 1 . .
H H15A 0.7576 0.8889 0.3036 0.076 Uiso calc R 1 . .
C C12 1.1494(5) 0.7979(5) 0.4649(5) 0.0737(14) Uani d . 1 . .
H H12A 1.2198 0.8306 0.4345 0.088 Uiso calc R 1 . .
C C11 1.1754(6) 0.7115(6) 0.5484(5) 0.0934(18) Uani d . 1 . .
H H11A 1.2650 0.6856 0.5736 0.112 Uiso calc R 1 . .
C C17 1.0191(5) 1.0597(4) 0.1950(5) 0.0566(12) Uani d . 1 . .
H H17A 1.0864 1.1044 0.1676 0.068 Uiso calc R 1 . .
N N6 0.8813(4) 1.0678(3) 0.1399(3) 0.0537(9) Uani d . 1 . .
C C16 0.7870(5) 1.0040(4) 0.1829(5) 0.0697(14) Uani d . 1 . .
H H16A 0.6900 1.0097 0.1470 0.084 Uiso calc R 1 . .

loop_
_atom_site_aniso_label
_atom_site_aniso_U_11
_atom_site_aniso_U_22
_atom_site_aniso_U_33
_atom_site_aniso_U_12
_atom_site_aniso_U_13
_atom_site_aniso_U_23
I2 0.04535(17) 0.0650(2) 0.0747(2) -0.00692(14) 0.02573(16) -0.00033(16)
I1 0.04633(19) 0.0866(2) 0.0967(3) -0.00948(16) 0.03348(19) -0.0232(2)
Cd1 0.04412(19) 0.05401(19) 0.0674(3) 0.00516(14) 0.02683(18) 0.00403(16)
S1 0.0556(7) 0.0817(8) 0.0595(9) 0.0022(6) 0.0296(7) -0.0090(7)
S2 0.0583(8) 0.0876(9) 0.0536(9) 0.0064(6) 0.0201(6) 0.0158(7)
N1 0.043(2) 0.051(2) 0.053(2) 0.0078(17) 0.0185(18) 0.0044(18)
N2 0.0358(19) 0.053(2) 0.053(2) 0.0038(16) 0.0198(18) 0.0010(17)
N3 0.048(2) 0.063(2) 0.073(3) 0.0126(19) 0.028(2) 0.005(2)
C6 0.036(2) 0.040(2) 0.053(3) 0.0036(18) 0.017(2) 0.009(2)
C4 0.043(2) 0.056(3) 0.056(3) 0.003(2) 0.016(2) -0.002(2)
C9 0.043(3) 0.053(2) 0.059(3) 0.003(2) 0.024(2) 0.007(2)
C8 0.042(3) 0.066(3) 0.085(4) 0.019(2) 0.028(3) 0.014(3)
C3 0.032(2) 0.066(3) 0.059(3) 0.002(2) 0.020(2) 0.005(2)
C5 0.037(2) 0.044(2) 0.049(3) 0.0089(18) 0.019(2) 0.010(2)
C2 0.043(3) 0.063(3) 0.076(4) -0.003(2) 0.020(3) -0.019(3)
C1 0.041(2) 0.064(3) 0.074(4) 0.002(2) 0.021(2) -0.008(3)
C7 0.043(3) 0.059(3) 0.053(3) 0.009(2) 0.011(2) 0.004(2)
N5 0.0379(19) 0.061(2) 0.042(2) 0.0099(16) 0.0132(17) 0.0014(18)
C13 0.045(2) 0.055(2) 0.050(3) 0.007(2) 0.021(2) -0.009(2)
C14 0.038(2) 0.054(2) 0.047(3) 0.0098(19) 0.018(2) -0.004(2)
C10 0.045(3) 0.077(3) 0.050(3) 0.014(2) 0.016(2) 0.002(3)
N4 0.066(3) 0.125(4) 0.070(3) 0.038(3) 0.033(3) 0.037(3)
C18 0.036(2) 0.061(3) 0.068(4) 0.004(2) 0.022(2) 0.000(2)
C15 0.040(3) 0.087(3) 0.075(4) 0.008(2) 0.031(3) 0.024(3)
C12 0.047(3) 0.113(4) 0.076(4) 0.027(3) 0.033(3) 0.024(3)
C11 0.059(3) 0.154(6) 0.087(5) 0.052(4) 0.034(3) 0.046(4)
C17 0.043(3) 0.054(3) 0.077(4) 0.001(2) 0.029(3) 0.003(3)
N6 0.046(2) 0.054(2) 0.069(3) 0.0120(17) 0.028(2) 0.0135(18)
C16 0.038(3) 0.091(4) 0.092(4) 0.017(2) 0.033(3) 0.034(3)

loop_
_atom_type_symbol
_atom_type_description
_atom_type_scat_dispersion_real
_atom_type_scat_dispersion_imag
_atom_type_scat_source
C C 0.0033 0.0016 'International Tables Vol C Tables 4.2.6.8 and 6.1.1.4'
H H 0.0000 0.0000 'International Tables Vol C Tables 4.2.6.8 and 6.1.1.4'
Cd Cd -0.8075 1.2024 'International Tables Vol C Tables 4.2.6.8 and 6.1.1.4'
I I -0.4742 1.8119 'International Tables Vol C Tables 4.2.6.8 and 6.1.1.4'
N N 0.0061 0.0033 'International Tables Vol C Tables 4.2.6.8 and 6.1.1.4'
S S 0.1246 0.1234 'International Tables Vol C Tables 4.2.6.8 and 6.1.1.4'

loop_
_geom_angle_atom_site_label_1
_geom_angle_atom_site_label_2
_geom_angle_atom_site_label_3
_geom_angle_site_symmetry_1
_geom_angle_site_symmetry_3
_geom_angle
_geom_angle_publ_flag
N1 Cd1 N6 . 1_545 96.12(11) ?
N1 Cd1 I1 . . 106.24(9) ?
N6 Cd1 I1 1_545 . 108.88(8) ?
N1 Cd1 I2 . . 109.95(8) ?
N6 Cd1 I2 1_545 . 104.57(8) ?
I1 Cd1 I2 . . 126.810(15) ?
C9 S1 S2 . . 104.45(14) ?
C10 S2 S1 . . 106.08(18) ?
C3 N1 C2 . . 117.0(3) ?
C3 N1 Cd1 . . 119.2(2) ?
C2 N1 Cd1 . . 123.3(3) ?
C9 N2 C6 . . 116.3(3) ?
C9 N3 C8 . . 114.5(3) ?
N2 C6 C7 . . 121.2(3) ?
N2 C6 C5 . . 115.6(3) ?
C7 C6 C5 . . 123.3(4) ?
C5 C4 C3 . . 119.2(4) ?
C5 C4 H4A . . 120.4 ?
C3 C4 H4A . . 120.4 ?
N2 C9 N3 . . 127.8(4) ?
N2 C9 S1 . . 120.2(3) ?
N3 C9 S1 . . 112.0(3) ?
N3 C8 C7 . . 123.1(4) ?
N3 C8 H8A . . 118.4 ?
C7 C8 H8A . . 118.4 ?
N1 C3 C4 . . 123.3(4) ?
N1 C3 H3B . . 118.4 ?
C4 C3 H3B . . 118.4 ?
C4 C5 C1 . . 117.2(3) ?
C4 C5 C6 . . 119.8(4) ?
C1 C5 C6 . . 122.9(3) ?
N1 C2 C1 . . 123.2(4) ?
N1 C2 H2B . . 118.4 ?
C1 C2 H2B . . 118.4 ?
C2 C1 C5 . . 120.0(4) ?
C2 C1 H1A . . 120.0 ?
C5 C1 H1A . . 120.0 ?
C8 C7 C6 . . 117.1(4) ?
C8 C7 H7A . . 121.4 ?
C6 C7 H7A . . 121.4 ?
C10 N5 C13 . . 115.5(4) ?
N5 C13 C12 . . 119.8(4) ?
N5 C13 C14 . . 116.3(4) ?
C12 C13 C14 . . 123.7(4) ?
C18 C14 C15 . . 116.6(4) ?
C18 C14 C13 . . 122.1(4) ?
C15 C14 C13 . . 121.3(4) ?
N5 C10 N4 . . 129.3(4) ?
N5 C10 S2 . . 121.9(3) ?
N4 C10 S2 . . 108.7(4) ?
C11 N4 C10 . . 114.0(5) ?
C17 C18 C14 . . 120.1(4) ?
C17 C18 H18A . . 120.0 ?
C14 C18 H18A . . 120.0 ?
C16 C15 C14 . . 119.9(4) ?
C16 C15 H15A . . 120.1 ?
C14 C15 H15A . . 120.1 ?
C11 C12 C13 . . 118.2(4) ?
C11 C12 H12A . . 120.9 ?
C13 C12 H12A . . 120.9 ?
N4 C11 C12 . . 123.1(5) ?
N4 C11 H11A . . 118.5 ?
C12 C11 H11A . . 118.5 ?
N6 C17 C18 . . 123.5(4) ?
N6 C17 H17A . . 118.2 ?
C18 C17 H17A . . 118.2 ?
C17 N6 C16 . . 116.9(4) ?
C17 N6 Cd1 . 1_565 123.1(3) ?
C16 N6 Cd1 . 1_565 119.9(3) ?
N6 C16 C15 . . 123.0(4) ?
N6 C16 H16A . . 118.5 ?
C15 C16 H16A . . 118.5 ?

loop_
_geom_bond_atom_site_label_1
_geom_bond_atom_site_label_2
_geom_bond_site_symmetry_2
_geom_bond_distance
_geom_bond_publ_flag
I2 Cd1 . 2.6962(4) ?
I1 Cd1 . 2.6938(5) ?
Cd1 N1 . 2.287(3) ?
Cd1 N6 1_545 2.290(4) ?
S1 C9 . 1.771(4) ?
S1 S2 . 2.0205(19) ?
S2 C10 . 1.774(4) ?
N1 C3 . 1.326(5) ?
N1 C2 . 1.334(5) ?
N2 C9 . 1.325(4) ?
N2 C6 . 1.338(5) ?
N3 C9 . 1.334(5) ?
N3 C8 . 1.336(5) ?
C6 C7 . 1.383(5) ?
C6 C5 . 1.480(5) ?
C4 C5 . 1.378(5) ?
C4 C3 . 1.388(5) ?
C4 H4A . 0.9300 ?
C8 C7 . 1.376(5) ?
C8 H8A . 0.9300 ?
C3 H3B . 0.9300 ?
C5 C1 . 1.381(5) ?
C2 C1 . 1.367(5) ?
C2 H2B . 0.9300 ?
C1 H1A . 0.9300 ?
C7 H7A . 0.9300 ?
N5 C10 . 1.314(5) ?
N5 C13 . 1.360(5) ?
C13 C12 . 1.383(6) ?
C13 C14 . 1.470(6) ?
C14 C18 . 1.383(5) ?
C14 C15 . 1.386(6) ?
C10 N4 . 1.330(6) ?
N4 C11 . 1.325(6) ?
C18 C17 . 1.359(6) ?
C18 H18A . 0.9300 ?
C15 C16 . 1.362(6) ?
C15 H15A . 0.9300 ?
C12 C11 . 1.370(7) ?
C12 H12A . 0.9300 ?
C11 H11A . 0.9300 ?
C17 N6 . 1.326(5) ?
C17 H17A . 0.9300 ?
N6 C16 . 1.343(5) ?
N6 Cd1 1_565 2.290(4) ?
C16 H16A . 0.9300 ?

loop_
_geom_torsion_atom_site_label_1
_geom_torsion_atom_site_label_2
_geom_torsion_atom_site_label_3
_geom_torsion_atom_site_label_4
_geom_torsion_site_symmetry_1
_geom_torsion_site_symmetry_2
_geom_torsion_site_symmetry_3
_geom_torsion_site_symmetry_4
_geom_torsion
_geom_torsion_publ_flag
C9 S1 S2 C10 . . . . 84.1(2) ?
N6 Cd1 N1 C3 1_545 . . . 76.8(3) ?
I1 Cd1 N1 C3 . . . . -171.5(3) ?
I2 Cd1 N1 C3 . . . . -31.2(3) ?
N6 Cd1 N1 C2 1_545 . . . -95.6(4) ?
I1 Cd1 N1 C2 . . . . 16.2(4) ?
I2 Cd1 N1 C2 . . . . 156.5(3) ?
C9 N2 C6 C7 . . . . 0.4(5) ?
C9 N2 C6 C5 . . . . -179.5(3) ?
C6 N2 C9 N3 . . . . -1.0(6) ?
C6 N2 C9 S1 . . . . -180.0(3) ?
C8 N3 C9 N2 . . . . 0.6(6) ?
C8 N3 C9 S1 . . . . 179.6(3) ?
S2 S1 C9 N2 . . . . -18.5(3) ?
S2 S1 C9 N3 . . . . 162.4(3) ?
C9 N3 C8 C7 . . . . 0.4(6) ?
C2 N1 C3 C4 . . . . 2.3(6) ?
Cd1 N1 C3 C4 . . . . -170.5(3) ?
C5 C4 C3 N1 . . . . -1.2(6) ?
C3 C4 C5 C1 . . . . -0.3(6) ?
C3 C4 C5 C6 . . . . 178.2(4) ?
N2 C6 C5 C4 . . . . -26.6(5) ?
C7 C6 C5 C4 . . . . 153.5(4) ?
N2 C6 C5 C1 . . . . 151.8(4) ?
C7 C6 C5 C1 . . . . -28.1(6) ?
C3 N1 C2 C1 . . . . -2.0(7) ?
Cd1 N1 C2 C1 . . . . 170.5(4) ?
N1 C2 C1 C5 . . . . 0.6(7) ?
C4 C5 C1 C2 . . . . 0.6(6) ?
C6 C5 C1 C2 . . . . -177.9(4) ?
N3 C8 C7 C6 . . . . -1.0(6) ?
N2 C6 C7 C8 . . . . 0.5(6) ?
C5 C6 C7 C8 . . . . -179.6(4) ?
C10 N5 C13 C12 . . . . 0.9(6) ?
C10 N5 C13 C14 . . . . 177.3(3) ?
N5 C13 C14 C18 . . . . 171.0(3) ?
C12 C13 C14 C18 . . . . -12.8(6) ?
N5 C13 C14 C15 . . . . -12.1(5) ?
C12 C13 C14 C15 . . . . 164.2(4) ?
C13 N5 C10 N4 . . . . -2.6(7) ?
C13 N5 C10 S2 . . . . -180.0(3) ?
S1 S2 C10 N5 . . . . -11.3(4) ?
S1 S2 C10 N4 . . . . 170.8(3) ?
N5 C10 N4 C11 . . . . 2.6(8) ?
S2 C10 N4 C11 . . . . -179.7(4) ?
C15 C14 C18 C17 . . . . -2.1(6) ?
C13 C14 C18 C17 . . . . 175.0(4) ?
C18 C14 C15 C16 . . . . 1.9(6) ?
C13 C14 C15 C16 . . . . -175.2(4) ?
N5 C13 C12 C11 . . . . 0.5(7) ?
C14 C13 C12 C11 . . . . -175.7(4) ?
C10 N4 C11 C12 . . . . -0.9(8) ?
C13 C12 C11 N4 . . . . -0.4(9) ?
C14 C18 C17 N6 . . . . 0.6(6) ?
C18 C17 N6 C16 . . . . 1.2(6) ?
C18 C17 N6 Cd1 . . . 1_565 -175.0(3) ?
C17 N6 C16 C15 . . . . -1.4(7) ?
Cd1 N6 C16 C15 1_565 . . . 174.9(4) ?
C14 C15 C16 N6 . . . . -0.1(7) ?
